data_7013590
loop_
_publ_author_name
'Kilian, Petr'
'Slawin, Alexandra M. Z.'
'Woollins, J. Derek'

_publ_section_title
;
 A structural study of 1,8-bis(dimethyl phosphonito) naphthalene and
 related crowded chalcogeno derivatives
;
_journal_issue 20
_journal_name_full 'Dalton Transactions'
_journal_page_first 3876
_journal_paper_doi 10.1039/b310392g
_journal_year 2003
_chemical_formula_sum 'C14 H18 O4 P2 S'
_chemical_formula_weight 344.28
_chemical_name_systematic
;
?
;
_space_group_IT_number 14
_symmetry_cell_setting monoclinic
_symmetry_space_group_name_Hall '-P 2ybc'
_symmetry_space_group_name_H-M 'P 1 21/c 1'
_atom_sites_solution_hydrogens geom
_atom_sites_solution_primary direct
_atom_sites_solution_secondary difmap
_audit_creation_method SHELXL-97
_cell_angle_alpha 90.00
_cell_angle_beta 98.068(7)
_cell_angle_gamma 90.00
_cell_formula_units_Z 4
_cell_length_a 15.097(5)
_cell_length_b 8.272(3)
_cell_length_c 13.727(5)
_cell_measurement_reflns_used 72
_cell_measurement_temperature 125(2)
_cell_measurement_theta_max 28
_cell_measurement_theta_min 12
_cell_volume 1697.3(10)
_computing_cell_refinement 'Bruker SMART'
_computing_data_collection 'Bruker SMART'
_computing_data_reduction 'Bruker SHELXTL'
_computing_molecular_graphics 'Bruker SHELXTL'
_computing_publication_material 'Bruker SHELXTL'
_computing_structure_refinement 'SHELXL-97 (Sheldrick, 1997)'
_computing_structure_solution 'SHELXS-97 (Sheldrick, 1990)'
_diffrn_ambient_temperature 125(2)
_diffrn_detector_area_resol_mean 0.9
_diffrn_measured_fraction_theta_full 0.824
_diffrn_measured_fraction_theta_max 0.824
_diffrn_measurement_device_type 'CCD area detector'
_diffrn_measurement_method 'phi and omega scans'
_diffrn_radiation_monochromator graphite
_diffrn_radiation_source 'fine-focus sealed tube'
_diffrn_radiation_type MoK\a
_diffrn_radiation_wavelength 0.71073
_diffrn_reflns_av_R_equivalents 0.0397
_diffrn_reflns_av_sigmaI/netI 0.0235
_diffrn_reflns_limit_h_max 13
_diffrn_reflns_limit_h_min -13
_diffrn_reflns_limit_k_max 4
_diffrn_reflns_limit_k_min -9
_diffrn_reflns_limit_l_max 15
_diffrn_reflns_limit_l_min -13
_diffrn_reflns_number 13312
_diffrn_reflns_theta_full 23.26
_diffrn_reflns_theta_max 23.26
_diffrn_reflns_theta_min 2.81
_exptl_absorpt_coefficient_mu 0.390
_exptl_absorpt_correction_T_max 1.00000
_exptl_absorpt_correction_T_min 0.43961
_exptl_absorpt_correction_type sadabs
_exptl_crystal_colour colourless
_exptl_crystal_density_diffrn 1.347
_exptl_crystal_density_method 'not measured'
_exptl_crystal_description plate
_exptl_crystal_F_000 720
_exptl_crystal_size_max .1
_exptl_crystal_size_mid .1
_exptl_crystal_size_min .1
_refine_diff_density_max 0.370
_refine_diff_density_min -0.505
_refine_diff_density_rms 0.071
_refine_ls_extinction_coef 0.0009(18)
_refine_ls_extinction_expression Fc^*^=kFc[1+0.001xFc^2^\l^3^/sin(2\q)]^-1/4^
_refine_ls_extinction_method SHELXL
_refine_ls_goodness_of_fit_ref 1.057
_refine_ls_hydrogen_treatment mixed
_refine_ls_matrix_type full
_refine_ls_number_parameters 191
_refine_ls_number_reflns 2003
_refine_ls_number_restraints 0
_refine_ls_restrained_S_all 1.057
_refine_ls_R_factor_all 0.0707
_refine_ls_R_factor_gt 0.0583
_refine_ls_shift/su_max 0.003
_refine_ls_shift/su_mean 0.001
_refine_ls_structure_factor_coef Fsqd
_refine_ls_weighting_details 'calc w=1/[\s^2^(Fo^2^)+(0.0876P)^2^+3.7028P] where P=(Fo^2^+2Fc^2^)/3'
_refine_ls_weighting_scheme calc
_refine_ls_wR_factor_gt 0.1483
_refine_ls_wR_factor_ref 0.1600
_reflns_number_gt 1679
_reflns_number_total 2003
_reflns_threshold_expression >2sigma(I)
_cod_data_source_file b310392g.txt
_cod_data_source_block 3
_cod_depositor_comments
;
The following automatic conversions were performed:
'_symmetry_cell_setting' value 'Monoclinic' changed to 'monoclinic'
according to '/home/saulius/struct/CIF-dictionaries/cif_core.dic'
dictionary named 'cif_core.dic' version 2.4.1 from 2010-06-29.

Automatic conversion script
Id: cif_fix_enum 1527 2010-12-29 10:47:43Z saulius 
;
_cod_original_cell_volume 1697.4(10)
_cod_original_sg_symbol_H-M P2(1)/c
_cod_database_code 7013590

loop_
_symmetry_equiv_pos_as_xyz
'x, y, z'
'-x, y+1/2, -z+1/2'
'-x, -y, -z'
'x, -y-1/2, z-1/2'

loop_
_atom_site_label
_atom_site_type_symbol
_atom_site_fract_x
_atom_site_fract_y
_atom_site_fract_z
_atom_site_U_iso_or_equiv
_atom_site_adp_type
_atom_site_occupancy
_atom_site_symmetry_multiplicity
_atom_site_calc_flag
_atom_site_refinement_flags
_atom_site_disorder_assembly
_atom_site_disorder_group
S1 S 0.64195(10) -0.12917(17) 0.74571(9) 0.0452(5) Uani 1 1 d . . .
P1 P 0.64983(10) -0.09369(16) 0.88616(8) 0.0357(5) Uani 1 1 d . . .
C1 C 0.7587(4) -0.1274(5) 0.9569(3) 0.0327(14) Uani 1 1 d . . .
C2 C 0.7566(4) -0.2086(7) 1.0437(4) 0.0465(15) Uani 1 1 d . . .
H2A H 0.7010 -0.2185 1.0682 0.056 Uiso 1 1 calc R . .
C3 C 0.8328(5) -0.2775(7) 1.0978(4) 0.0527(17) Uani 1 1 d . . .
H3A H 0.8299 -0.3266 1.1598 0.063 Uiso 1 1 calc R . .
C4 C 0.9106(5) -0.2724(6) 1.0599(4) 0.0498(17) Uani 1 1 d . . .
H4A H 0.9613 -0.3270 1.0934 0.060 Uiso 1 1 calc R . .
C5 C 0.9191(4) -0.1882(5) 0.9714(3) 0.0355(15) Uani 1 1 d . . .
C6 C 0.9999(4) -0.1882(6) 0.9331(4) 0.0394(14) Uani 1 1 d . . .
H6A H 1.0487 -0.2497 0.9649 0.047 Uiso 1 1 calc R . .
C7 C 1.0103(4) -0.1017(7) 0.8506(4) 0.0451(15) Uani 1 1 d . . .
H7A H 1.0638 -0.1099 0.8219 0.054 Uiso 1 1 calc R . .
C8 C 0.9402(4) -0.0004(6) 0.8092(3) 0.0344(14) Uani 1 1 d . . .
H8A H 0.9491 0.0670 0.7553 0.041 Uiso 1 1 calc R . .
C9 C 0.8595(4) 0.0045(5) 0.8437(3) 0.0307(14) Uani 1 1 d . . .
C10 C 0.8424(4) -0.1005(5) 0.9220(3) 0.0302(13) Uani 1 1 d . . .
P9 P 0.78247(9) 0.17128(15) 0.79815(9) 0.0346(5) Uani 1 1 d . . .
O11 O 0.6196(2) 0.0745(4) 0.9240(2) 0.0473(10) Uani 1 1 d . . .
C11 C 0.5408(5) 0.1586(9) 0.8725(4) 0.071(2) Uani 1 1 d . . .
H11A H 0.5321 0.2606 0.9061 0.106 Uiso 1 1 calc R . .
H11B H 0.4878 0.0902 0.8724 0.106 Uiso 1 1 calc R . .
H11C H 0.5501 0.1809 0.8045 0.106 Uiso 1 1 calc R . .
O12 O 0.5821(3) -0.2080(5) 0.9342(3) 0.0554(11) Uani 1 1 d . . .
C12 C 0.5720(5) -0.3766(9) 0.9094(5) 0.079(2) Uani 1 1 d . . .
H12A H 0.5279 -0.4254 0.9464 0.118 Uiso 1 1 calc R . .
H12B H 0.6296 -0.4315 0.9261 0.118 Uiso 1 1 calc R . .
H12C H 0.5516 -0.3876 0.8387 0.118 Uiso 1 1 calc R . .
O13 O 0.7978(3) 0.1615(4) 0.6825(2) 0.0511(11) Uani 1 1 d . . .
C13 C 0.7317(5) 0.2317(9) 0.6098(4) 0.082(2) Uani 1 1 d . . .
H13A H 0.7495 0.2166 0.5444 0.123 Uiso 1 1 calc R . .
H13B H 0.7265 0.3475 0.6230 0.123 Uiso 1 1 calc R . .
H13C H 0.6739 0.1791 0.6121 0.123 Uiso 1 1 calc R . .
O14 O 0.8541(3) 0.3137(4) 0.8391(3) 0.0466(10) Uani 1 1 d . . .
C14 C 0.8199(5) 0.4757(7) 0.8364(5) 0.071(2) Uani 1 1 d . . .
H14A H 0.8679 0.5503 0.8625 0.106 Uiso 1 1 calc R . .
H14B H 0.7712 0.4823 0.8766 0.106 Uiso 1 1 calc R . .
H14C H 0.7972 0.5052 0.7683 0.106 Uiso 1 1 calc R . .

loop_
_atom_site_aniso_label
_atom_site_aniso_U_11
_atom_site_aniso_U_22
_atom_site_aniso_U_33
_atom_site_aniso_U_23
_atom_site_aniso_U_13
_atom_site_aniso_U_12
S1 0.0413(11) 0.0663(9) 0.0255(7) -0.0068(5) -0.0040(6) -0.0099(7)
P1 0.0318(11) 0.0500(8) 0.0246(7) -0.0003(5) 0.0015(6) 0.0004(6)
C1 0.036(4) 0.041(3) 0.021(2) 0.0011(18) 0.001(2) -0.003(2)
C2 0.041(4) 0.067(3) 0.030(3) 0.006(2) 0.001(3) -0.006(3)
C3 0.055(5) 0.072(4) 0.026(3) 0.017(2) -0.011(3) -0.005(3)
C4 0.058(5) 0.051(3) 0.032(3) 0.004(2) -0.021(3) 0.006(3)
C5 0.036(4) 0.033(3) 0.033(3) -0.0042(19) -0.010(3) -0.001(2)
C6 0.024(4) 0.047(3) 0.043(3) -0.005(2) -0.006(3) 0.002(2)
C7 0.028(4) 0.064(3) 0.043(3) -0.013(3) 0.002(3) 0.001(3)
C8 0.023(4) 0.049(3) 0.029(2) -0.002(2) -0.002(2) -0.003(2)
C9 0.030(4) 0.039(3) 0.020(2) -0.0038(18) -0.006(2) -0.002(2)
C10 0.030(4) 0.033(2) 0.026(2) -0.0060(18) -0.004(2) -0.001(2)
P9 0.0334(10) 0.0399(8) 0.0283(7) 0.0027(5) -0.0034(6) -0.0021(6)
O11 0.043(3) 0.066(2) 0.0306(17) -0.0054(16) -0.0014(16) 0.0134(18)
C11 0.061(5) 0.096(5) 0.050(3) 0.001(3) -0.007(3) 0.038(4)
O12 0.039(3) 0.082(3) 0.047(2) 0.0102(19) 0.0086(18) -0.009(2)
C12 0.073(6) 0.094(5) 0.067(4) 0.018(4) 0.002(4) -0.025(4)
O13 0.055(3) 0.066(2) 0.0281(18) 0.0113(16) -0.0071(17) -0.0006(19)
C13 0.094(6) 0.103(5) 0.039(3) 0.021(3) -0.026(3) -0.005(4)
O14 0.044(3) 0.043(2) 0.049(2) -0.0086(16) -0.0064(18) -0.0021(16)
C14 0.089(6) 0.051(4) 0.067(4) -0.015(3) -0.007(4) 0.004(3)

loop_
_atom_type_symbol
_atom_type_description
_atom_type_scat_dispersion_real
_atom_type_scat_dispersion_imag
_atom_type_scat_source
C C 0.0033 0.0016 'International Tables Vol C Tables 4.2.6.8 and 6.1.1.4'
H H 0.0000 0.0000 'International Tables Vol C Tables 4.2.6.8 and 6.1.1.4'
O O 0.0106 0.0060 'International Tables Vol C Tables 4.2.6.8 and 6.1.1.4'
P P 0.1023 0.0942 'International Tables Vol C Tables 4.2.6.8 and 6.1.1.4'
S S 0.1246 0.1234 'International Tables Vol C Tables 4.2.6.8 and 6.1.1.4'

loop_
_geom_angle_atom_site_label_1
_geom_angle_atom_site_label_2
_geom_angle_atom_site_label_3
_geom_angle
_geom_angle_site_symmetry_1
_geom_angle_site_symmetry_3
_geom_angle_publ_flag
O11 P1 O12 98.9(2) . . ?
O11 P1 C1 104.0(2) . . ?
O12 P1 C1 105.8(2) . . ?
O11 P1 S1 118.82(14) . . ?
O12 P1 S1 111.53(16) . . ?
C1 P1 S1 115.79(18) . . ?
C2 C1 C10 119.8(5) . . ?
C2 C1 P1 114.3(4) . . ?
C10 C1 P1 125.0(3) . . ?
C1 C2 C3 122.8(6) . . ?
C4 C3 C2 118.5(5) . . ?
C3 C4 C5 122.2(5) . . ?
C6 C5 C4 120.7(5) . . ?
C6 C5 C10 120.4(5) . . ?
C4 C5 C10 118.9(6) . . ?
C7 C6 C5 121.4(5) . . ?
C6 C7 C8 118.7(6) . . ?
C9 C8 C7 122.2(5) . . ?
C8 C9 C10 120.3(4) . . ?
C8 C9 P9 116.8(4) . . ?
C10 C9 P9 122.2(4) . . ?
C1 C10 C9 127.4(4) . . ?
C1 C10 C5 116.7(4) . . ?
C9 C10 C5 115.9(5) . . ?
O13 P9 O14 101.0(2) . . ?
O13 P9 C9 97.1(2) . . ?
O14 P9 C9 93.8(2) . . ?
C11 O11 P1 120.7(4) . . ?
C12 O12 P1 121.8(4) . . ?
C13 O13 P9 118.5(4) . . ?
C14 O14 P9 116.3(4) . . ?

loop_
_geom_bond_atom_site_label_1
_geom_bond_atom_site_label_2
_geom_bond_distance
_geom_bond_site_symmetry_2
_geom_bond_publ_flag
S1 P1 1.9373(18) . ?
P1 O11 1.575(4) . ?
P1 O12 1.602(4) . ?
P1 C1 1.810(5) . ?
C1 C2 1.372(7) . ?
C1 C10 1.430(7) . ?
C2 C3 1.400(8) . ?
C3 C4 1.350(8) . ?
C4 C5 1.421(8) . ?
C5 C6 1.395(8) . ?
C5 C10 1.452(7) . ?
C6 C7 1.366(8) . ?
C7 C8 1.407(7) . ?
C8 C9 1.368(7) . ?
C9 C10 1.433(7) . ?
C9 P9 1.855(5) . ?
P9 O13 1.638(4) . ?
P9 O14 1.645(4) . ?
O11 C11 1.471(7) . ?
O12 C12 1.439(8) . ?
O13 C13 1.431(7) . ?
O14 C14 1.434(7) . ?

loop_
_geom_torsion_atom_site_label_1
_geom_torsion_atom_site_label_2
_geom_torsion_atom_site_label_3
_geom_torsion_atom_site_label_4
_geom_torsion
_geom_torsion_site_symmetry_1
_geom_torsion_site_symmetry_2
_geom_torsion_site_symmetry_3
_geom_torsion_site_symmetry_4
_geom_torsion_publ_flag
O11 P1 C1 C2 90.2(4) . . . . ?
O12 P1 C1 C2 -13.4(4) . . . . ?
S1 P1 C1 C2 -137.5(4) . . . . ?
O11 P1 C1 C10 -100.5(4) . . . . ?
O12 P1 C1 C10 155.9(4) . . . . ?
S1 P1 C1 C10 31.8(4) . . . . ?
C10 C1 C2 C3 -4.5(8) . . . . ?
P1 C1 C2 C3 165.4(5) . . . . ?
C1 C2 C3 C4 -4.2(9) . . . . ?
C2 C3 C4 C5 5.4(8) . . . . ?
C3 C4 C5 C6 -178.6(5) . . . . ?
C3 C4 C5 C10 2.0(7) . . . . ?
C4 C5 C6 C7 -176.9(5) . . . . ?
C10 C5 C6 C7 2.5(7) . . . . ?
C5 C6 C7 C8 5.4(7) . . . . ?
C6 C7 C8 C9 -5.4(7) . . . . ?
C7 C8 C9 C10 -2.7(7) . . . . ?
C7 C8 C9 P9 168.4(4) . . . . ?
C2 C1 C10 C9 -168.1(5) . . . . ?
P1 C1 C10 C9 23.2(6) . . . . ?
C2 C1 C10 C5 11.4(6) . . . . ?
P1 C1 C10 C5 -157.3(3) . . . . ?
C8 C9 C10 C1 -170.4(4) . . . . ?
P9 C9 C10 C1 19.0(6) . . . . ?
C8 C9 C10 C5 10.1(6) . . . . ?
P9 C9 C10 C5 -160.5(3) . . . . ?
C6 C5 C10 C1 170.4(4) . . . . ?
C4 C5 C10 C1 -10.2(6) . . . . ?
C6 C5 C10 C9 -10.1(6) . . . . ?
C4 C5 C10 C9 169.3(4) . . . . ?
C8 C9 P9 O13 43.1(4) . . . . ?
C10 C9 P9 O13 -146.0(4) . . . . ?
C8 C9 P9 O14 -58.5(3) . . . . ?
C10 C9 P9 O14 112.4(4) . . . . ?
O12 P1 O11 C11 -81.8(5) . . . . ?
C1 P1 O11 C11 169.4(5) . . . . ?
S1 P1 O11 C11 38.9(5) . . . . ?
O11 P1 O12 C12 170.2(4) . . . . ?
C1 P1 O12 C12 -82.4(5) . . . . ?
S1 P1 O12 C12 44.3(5) . . . . ?
O14 P9 O13 C13 -104.6(5) . . . . ?
C9 P9 O13 C13 160.1(5) . . . . ?
O13 P9 O14 C14 92.3(4) . . . . ?
C9 P9 O14 C14 -169.7(4) . . . . ?

loop_
_cod_related_entry_id
_cod_related_entry_database
_cod_related_entry_code
1 ChemSpider 21145898
